data_4336998
loop_
_publ_author_name
'David D. Schnaars'
'Richard E. Wilson'

_publ_contact_author_address
;CSE/200 
Argonne National Laboratory
9600 S. Cass Avenue
Argonne, IL 60439
;
_publ_contact_author_email rewilson@anl.gov
_publ_contact_author_name 'Richard E. Wilson'
_publ_contact_author_phone 630-252-1288
_publ_section_title
;
 Structural and Vibrational Properties of U(VI)O2Cl42- and Pu(VI)O2Cl42-
 Complexes
;
_journal_name_full 'Inorganic Chemistry'
_journal_page_first 14138
_journal_page_last 14147
_journal_paper_doi 10.1021/ic401991n
_journal_volume 52
_journal_year 2013
_chemical_formula_sum 'Cl4 Cs2 O2 U'
_chemical_formula_weight 677.65
_chemical_name_systematic
; 
 ? 
;
_space_group_IT_number 12
_symmetry_cell_setting monoclinic
_symmetry_space_group_name_Hall '-C 2y'
_symmetry_space_group_name_H-M 'C 1 2/m 1'
_atom_sites_solution_hydrogens none
_atom_sites_solution_primary direct
_atom_sites_solution_secondary difmap
_audit_creation_method SHELXL-97
_cell_angle_alpha 90.00
_cell_angle_beta 100.385(4)
_cell_angle_gamma 90.00
_cell_formula_units_Z 2
_cell_length_a 11.829(5)
_cell_length_b 7.648(3)
_cell_length_c 5.781(2)
_cell_measurement_reflns_used 765
_cell_measurement_temperature 100(2)
_cell_measurement_theta_max 29.55
_cell_measurement_theta_min 3.19
_cell_volume 514.4(3)
_computing_structure_refinement 'SHELXL-97 (Sheldrick, 2008)'
_computing_structure_solution 'SHELXS-97 (Sheldrick, 2008)'
_diffrn_ambient_temperature 100(2)
_diffrn_measured_fraction_theta_full 0.988
_diffrn_measured_fraction_theta_max 0.988
_diffrn_measurement_device_type 'BRUKER APEX II'
_diffrn_measurement_method '0.5 deg w/ exposures'
_diffrn_radiation_monochromator graphite
_diffrn_radiation_source 'fine-focus sealed tube'
_diffrn_radiation_type MoK\a
_diffrn_radiation_wavelength 0.71073
_diffrn_reflns_av_R_equivalents 0.0521
_diffrn_reflns_av_sigmaI/netI 0.0410
_diffrn_reflns_limit_h_max 16
_diffrn_reflns_limit_h_min -16
_diffrn_reflns_limit_k_max 10
_diffrn_reflns_limit_k_min -10
_diffrn_reflns_limit_l_max 7
_diffrn_reflns_limit_l_min -8
_diffrn_reflns_number 3415
_diffrn_reflns_theta_full 29.55
_diffrn_reflns_theta_max 29.55
_diffrn_reflns_theta_min 3.19
_exptl_absorpt_coefficient_mu 23.731
_exptl_absorpt_correction_T_max 0.4503
_exptl_absorpt_correction_T_min 0.0276
_exptl_absorpt_correction_type multi-scan
_exptl_absorpt_process_details SADABS
_exptl_crystal_colour Yellow-Green
_exptl_crystal_density_diffrn 4.375
_exptl_crystal_description Plate
_exptl_crystal_F_000 572
_exptl_crystal_size_max 0.54
_exptl_crystal_size_mid 0.10
_exptl_crystal_size_min 0.04
_refine_diff_density_max 4.234
_refine_diff_density_min -3.479
_refine_diff_density_rms 0.481
_refine_ls_extinction_method none
_refine_ls_goodness_of_fit_ref 1.079
_refine_ls_hydrogen_treatment none
_refine_ls_matrix_type full
_refine_ls_number_parameters 26
_refine_ls_number_reflns 765
_refine_ls_number_restraints 0
_refine_ls_restrained_S_all 1.079
_refine_ls_R_factor_all 0.0343
_refine_ls_R_factor_gt 0.0340
_refine_ls_shift/su_max 0.000
_refine_ls_shift/su_mean 0.000
_refine_ls_structure_factor_coef Fsqd
_refine_ls_weighting_details 'calc w=1/[\s^2^(Fo^2^)+(0.0690P)^2^+0.0000P] where P=(Fo^2^+2Fc^2^)/3'
_refine_ls_weighting_scheme calc
_refine_ls_wR_factor_gt 0.0963
_refine_ls_wR_factor_ref 0.0968
_reflns_number_gt 756
_reflns_number_total 765
_reflns_threshold_expression >2sigma(I)
_cod_data_source_file ic401991n_si_002_2.cif
_cod_data_source_block U_Cs
_cod_database_code 4336998

loop_
_symmetry_equiv_pos_as_xyz
'x, y, z'
'-x, y, -z'
'x+1/2, y+1/2, z'
'-x+1/2, y+1/2, -z'
'-x, -y, -z'
'x, -y, z'
'-x+1/2, -y+1/2, -z'
'x+1/2, -y+1/2, z'

loop_
_atom_site_label
_atom_site_type_symbol
_atom_site_fract_x
_atom_site_fract_y
_atom_site_fract_z
_atom_site_U_iso_or_equiv
_atom_site_adp_type
_atom_site_occupancy
_atom_site_symmetry_multiplicity
_atom_site_calc_flag
_atom_site_refinement_flags
U1 U 1.0000 1.0000 0.0000 0.00883(18) Uani 1 4 d S
Cs1 Cs 0.66496(3) 1.0000 0.32087(8) 0.0121(2) Uani 1 2 d S
Cl1 Cl 0.89812(11) 0.74732(14) 0.2066(2) 0.0133(3) Uani 1 1 d .
O1 O 1.1185(5) 1.0000 0.2374(9) 0.0153(11) Uani 1 2 d S

loop_
_atom_site_aniso_label
_atom_site_aniso_U_11
_atom_site_aniso_U_22
_atom_site_aniso_U_33
_atom_site_aniso_U_23
_atom_site_aniso_U_13
_atom_site_aniso_U_12
U1 0.0082(3) 0.0075(3) 0.0089(3) 0.000 -0.00356(16) 0.000
Cs1 0.0108(4) 0.0122(4) 0.0119(3) 0.000 -0.0019(2) 0.000
Cl1 0.0135(6) 0.0107(5) 0.0148(5) 0.0014(4) 0.0000(4) -0.0009(4)
O1 0.016(3) 0.014(2) 0.014(3) 0.000 -0.003(2) 0.000

loop_
_atom_type_symbol
_atom_type_description
_atom_type_scat_dispersion_real
_atom_type_scat_dispersion_imag
_atom_type_scat_source
O O 0.0106 0.0060 'International Tables Vol C Tables 4.2.6.8 and 6.1.1.4'
Cl Cl 0.1484 0.1585 'International Tables Vol C Tables 4.2.6.8 and 6.1.1.4'
Cs Cs -0.3680 2.1192 'International Tables Vol C Tables 4.2.6.8 and 6.1.1.4'
U U -9.6767 9.6646 'International Tables Vol C Tables 4.2.6.8 and 6.1.1.4'

loop_
_geom_angle_atom_site_label_1
_geom_angle_atom_site_label_2
_geom_angle_atom_site_label_3
_geom_angle
_geom_angle_site_symmetry_1
_geom_angle_site_symmetry_3
O1 U1 O1 179.999(1) 5_775 .
O1 U1 Cl1 89.34(13) 5_775 .
O1 U1 Cl1 90.66(13) . .
O1 U1 Cl1 90.66(13) 5_775 5_775
O1 U1 Cl1 89.34(13) . 5_775
Cl1 U1 Cl1 180.0 . 5_775
O1 U1 Cl1 90.66(13) 5_775 2_755
O1 U1 Cl1 89.34(13) . 2_755
Cl1 U1 Cl1 87.29(6) . 2_755
Cl1 U1 Cl1 92.71(6) 5_775 2_755
O1 U1 Cl1 89.34(13) 5_775 6_575
O1 U1 Cl1 90.66(13) . 6_575
Cl1 U1 Cl1 92.71(6) . 6_575
Cl1 U1 Cl1 87.29(6) 5_775 6_575
Cl1 U1 Cl1 180.0 2_755 6_575

loop_
_geom_bond_atom_site_label_1
_geom_bond_atom_site_label_2
_geom_bond_distance
_geom_bond_site_symmetry_2
U1 O1 1.776(6) 5_775
U1 O1 1.776(6) .
U1 Cl1 2.6705(13) .
U1 Cl1 2.6706(13) 5_775
U1 Cl1 2.6706(13) 2_755
U1 Cl1 2.6706(13) 6_575
